data_9004938
loop_
_publ_author_name
'Lenaz, D.'
'Princivalle, F.'

_publ_section_title
;
 The crystal chemistry of detrital chromian spinel from the
 southeastern Alps and Outer Dinarides: The discrimination of
 supplies from areas of similar tectonic setting?
 Sample: BG 17B
;
_journal_name_full 'The Canadian Mineralogist'
_journal_page_first 1305
_journal_page_last 1314
_journal_paper_doi 10.2113/gscanmin.43.4.1305
_journal_volume 43
_journal_year 2005
_chemical_formula_sum 'Al0.973 Cr0.973 Fe0.449 Mg0.588 Mn0.006 Ni0.001 O4 Si0.001 Ti0.003 Zn0.006'
_chemical_name_mineral Magnesiochromite
_space_group_IT_number 227
_symmetry_space_group_name_Hall '-F 4vw 2vw 3'
_symmetry_space_group_name_H-M 'F d -3 m :2'
_cell_angle_alpha 90
_cell_angle_beta 90
_cell_angle_gamma 90
_cell_length_a 8.2367
_cell_length_b 8.2367
_cell_length_c 8.2367
_cell_formula_units_Z 8
_cell_volume 558.804
_database_code_amcsd 0006036
_exptl_crystal_density_diffrn 4.307
_cod_original_sg_symbol_H-M 'F d -3 m'
_cod_original_formula_sum 'Al.973 Fe.449 Mg.588 Mn.006 Si.001 Zn.006 Cr.973 Ni.001 Ti.003 O4'
_cod_database_code 9004938

loop_
_space_group_symop_operation_xyz
x,y,z
x,1/2+y,1/2+z
1/2+x,y,1/2+z
1/2+x,1/2+y,z
3/4+z,1/2-x,1/4+y
3/4+z,-x,3/4+y
1/4+z,1/2-x,3/4+y
1/4+z,-x,1/4+y
3/4-y,1/2+z,1/4-x
3/4-y,+z,3/4-x
1/4-y,1/2+z,3/4-x
1/4-y,+z,1/4-x
3/4+x,1/2-y,1/4+z
3/4+x,-y,3/4+z
1/4+x,1/2-y,3/4+z
1/4+x,-y,1/4+z
3/4-z,1/2+x,1/4-y
3/4-z,+x,3/4-y
1/4-z,1/2+x,3/4-y
1/4-z,+x,1/4-y
3/4+y,1/2-z,1/4+x
3/4+y,-z,3/4+x
1/4+y,1/2-z,3/4+x
1/4+y,-z,1/4+x
3/4-x,1/2+y,1/4-z
3/4-x,+y,3/4-z
1/4-x,1/2+y,3/4-z
1/4-x,+y,1/4-z
1/2+x,3/4-z,1/4-y
1/2+x,1/4-z,3/4-y
+x,3/4-z,3/4-y
+x,1/4-z,1/4-y
1/2-z,3/4+y,1/4+x
1/2-z,1/4+y,3/4+x
-z,3/4+y,3/4+x
-z,1/4+y,1/4+x
1/2+y,3/4-x,1/4-z
1/2+y,1/4-x,3/4-z
+y,3/4-x,3/4-z
+y,1/4-x,1/4-z
1/2-x,3/4+z,1/4+y
1/2-x,1/4+z,3/4+y
-x,3/4+z,3/4+y
-x,1/4+z,1/4+y
1/2+z,3/4-y,1/4-x
1/2+z,1/4-y,3/4-x
+z,3/4-y,3/4-x
+z,1/4-y,1/4-x
1/2-y,3/4+x,1/4+z
1/2-y,1/4+x,3/4+z
-y,3/4+x,3/4+z
-y,1/4+x,1/4+z
x,1/2+z,1/2+y
x,+z,+y
1/2+x,1/2+z,+y
1/2+x,+z,1/2+y
-z,1/2-y,1/2-x
-z,-y,-x
1/2-z,1/2-y,-x
1/2-z,-y,1/2-x
y,1/2+x,1/2+z
y,+x,+z
1/2+y,1/2+x,+z
1/2+y,+x,1/2+z
-x,1/2-z,1/2-y
-x,-z,-y
1/2-x,1/2-z,-y
1/2-x,-z,1/2-y
z,1/2+y,1/2+x
z,+y,+x
1/2+z,1/2+y,+x
1/2+z,+y,1/2+x
-y,1/2-x,1/2-z
-y,-x,-z
1/2-y,1/2-x,-z
1/2-y,-x,1/2-z
3/4+z,1/4+x,1/2-y
3/4+z,3/4+x,-y
1/4+z,1/4+x,-y
1/4+z,3/4+x,1/2-y
3/4-y,1/4-z,1/2+x
3/4-y,3/4-z,+x
1/4-y,1/4-z,+x
1/4-y,3/4-z,1/2+x
3/4+x,1/4+y,1/2-z
3/4+x,3/4+y,-z
1/4+x,1/4+y,-z
1/4+x,3/4+y,1/2-z
3/4-z,1/4-x,1/2+y
3/4-z,3/4-x,+y
1/4-z,1/4-x,+y
1/4-z,3/4-x,1/2+y
3/4+y,1/4+z,1/2-x
3/4+y,3/4+z,-x
1/4+y,1/4+z,-x
1/4+y,3/4+z,1/2-x
3/4-x,1/4-y,1/2+z
3/4-x,3/4-y,+z
1/4-x,1/4-y,+z
1/4-x,3/4-y,1/2+z
-z,3/4+x,3/4+y
-z,1/4+x,1/4+y
1/2-z,3/4+x,1/4+y
1/2-z,1/4+x,3/4+y
y,3/4-z,3/4-x
y,1/4-z,1/4-x
1/2+y,3/4-z,1/4-x
1/2+y,1/4-z,3/4-x
-x,3/4+y,3/4+z
-x,1/4+y,1/4+z
1/2-x,3/4+y,1/4+z
1/2-x,1/4+y,3/4+z
z,3/4-x,3/4-y
z,1/4-x,1/4-y
1/2+z,3/4-x,1/4-y
1/2+z,1/4-x,3/4-y
-y,3/4+z,3/4+x
-y,1/4+z,1/4+x
1/2-y,3/4+z,1/4+x
1/2-y,1/4+z,3/4+x
x,3/4-y,3/4-z
x,1/4-y,1/4-z
1/2+x,3/4-y,1/4-z
1/2+x,1/4-y,3/4-z
1/4-x,1/2+z,3/4-y
1/4-x,+z,1/4-y
3/4-x,1/2+z,1/4-y
3/4-x,+z,3/4-y
1/4+z,1/2-y,3/4+x
1/4+z,-y,1/4+x
3/4+z,1/2-y,1/4+x
3/4+z,-y,3/4+x
1/4-y,1/2+x,3/4-z
1/4-y,+x,1/4-z
3/4-y,1/2+x,1/4-z
3/4-y,+x,3/4-z
1/4+x,1/2-z,3/4+y
1/4+x,-z,1/4+y
3/4+x,1/2-z,1/4+y
3/4+x,-z,3/4+y
1/4-z,1/2+y,3/4-x
1/4-z,+y,1/4-x
3/4-z,1/2+y,1/4-x
3/4-z,+y,3/4-x
1/4+y,1/2-x,3/4+z
1/4+y,-x,1/4+z
3/4+y,1/2-x,1/4+z
3/4+y,-x,3/4+z
3/4-x,3/4-z,y
3/4-x,1/4-z,1/2+y
1/4-x,3/4-z,1/2+y
1/4-x,1/4-z,y
3/4+z,3/4+y,-x
3/4+z,1/4+y,1/2-x
1/4+z,3/4+y,1/2-x
1/4+z,1/4+y,-x
3/4-y,3/4-x,z
3/4-y,1/4-x,1/2+z
1/4-y,3/4-x,1/2+z
1/4-y,1/4-x,z
3/4+x,3/4+z,-y
3/4+x,1/4+z,1/2-y
1/4+x,3/4+z,1/2-y
1/4+x,1/4+z,-y
3/4-z,3/4-y,x
3/4-z,1/4-y,1/2+x
1/4-z,3/4-y,1/2+x
1/4-z,1/4-y,x
3/4+y,3/4+x,-z
3/4+y,1/4+x,1/2-z
1/4+y,3/4+x,1/2-z
1/4+y,1/4+x,-z
-z,-x,-y
-z,1/2-x,1/2-y
1/2-z,-x,1/2-y
1/2-z,1/2-x,-y
y,z,x
y,1/2+z,1/2+x
1/2+y,z,1/2+x
1/2+y,1/2+z,x
-x,-y,-z
-x,1/2-y,1/2-z
1/2-x,-y,1/2-z
1/2-x,1/2-y,-z
z,x,y
z,1/2+x,1/2+y
1/2+z,x,1/2+y
1/2+z,1/2+x,y
-y,-z,-x
-y,1/2-z,1/2-x
1/2-y,-z,1/2-x
1/2-y,1/2-z,-x

loop_
_atom_site_label
_atom_site_fract_x
_atom_site_fract_y
_atom_site_fract_z
_atom_site_occupancy
_atom_site_U_iso_or_equiv
AlT 0.12500 0.12500 0.12500 0.03400 0.00400
Fe2+T 0.12500 0.12500 0.12500 0.39000 0.00400
Fe3+T 0.12500 0.12500 0.12500 0.03000 0.00400
MgT 0.12500 0.12500 0.12500 0.53300 0.00400
MnT 0.12500 0.12500 0.12500 0.00600 0.00400
SiT 0.12500 0.12500 0.12500 0.00100 0.00400
ZnT 0.12500 0.12500 0.12500 0.00600 0.00400
AlM 0.50000 0.50000 0.50000 0.46950 0.00630
Fe2+M 0.50000 0.50000 0.50000 0.00600 0.00630
Fe3+M 0.50000 0.50000 0.50000 0.00850 0.00630
MgM 0.50000 0.50000 0.50000 0.02750 0.00630
CrM 0.50000 0.50000 0.50000 0.48650 0.00630
NiM 0.50000 0.50000 0.50000 0.00050 0.00630
TiM 0.50000 0.50000 0.50000 0.00150 0.00630
O 0.26308 0.26308 0.26308 1.00000 0.00630

loop_
_cod_related_entry_id
_cod_related_entry_database
_cod_related_entry_code
1 AMCSD 0006036
